data_7132353
loop_
_publ_author_name
'McMullen, Jacob'
'White, Andrew J. P.'
'Crimmin, Mark Richard'

_publ_section_title
;
 Ring-Expansion and Desulfurisation of Thiophenes with an Aluminium(I)
 Reagent
;
_journal_name_full 'Chemical Communications'
_journal_paper_doi 10.1039/D3CC04594C
_journal_year 2023
_chemical_formula_moiety 'C34 H47 Al N2 S, C7 H8'
_chemical_formula_sum 'C41 H55 Al N2 S'
_chemical_formula_weight 634.91
_space_group_crystal_system triclinic
_space_group_IT_number 2
_space_group_name_Hall '-P 1'
_space_group_name_H-M_alt 'P -1'
_atom_sites_solution_hydrogens geom
_audit_creation_method SHELXL-2018/3
_audit_update_record
;
2023-09-05 deposited with the CCDC.	2023-11-16 downloaded from the CCDC.
;
_cell_angle_alpha 104.737(3)
_cell_angle_beta 90.087(3)
_cell_angle_gamma 97.200(3)
_cell_formula_units_Z 2
_cell_length_a 10.4074(4)
_cell_length_b 10.9429(4)
_cell_length_c 17.0594(6)
_cell_measurement_reflns_used 7611
_cell_measurement_temperature 173(2)
_cell_measurement_theta_max 73.4050
_cell_measurement_theta_min 4.2030
_cell_volume 1862.99(12)
_computing_cell_refinement 'CrysAlisPro, Rigaku OD'
_computing_data_collection 'CrysAlisPro, Rigaku OD'
_computing_data_reduction 'CrysAlisPro, Rigaku OD'
_computing_molecular_graphics 'Bruker SHELXTL'
_computing_publication_material 'CIFTAB-2014 (Sheldrick, 2017)'
_computing_structure_refinement 'SHELXL-2018/3 (Sheldrick, 2018)'
_computing_structure_solution 'SHELXS-2014 (Sheldrick, 2017)'
_diffrn_ambient_temperature 173(2)
_diffrn_detector_area_resol_mean 10.4115
_diffrn_measured_fraction_theta_full 1.000
_diffrn_measured_fraction_theta_max 0.982
_diffrn_measurement_device_type 'Agilent Xcalibur PX Ultra A'
_diffrn_measurement_method 'omega scans'
_diffrn_radiation_type CuK\a
_diffrn_radiation_wavelength 1.54184
_diffrn_reflns_av_R_equivalents 0.0513
_diffrn_reflns_av_unetI/netI 0.0376
_diffrn_reflns_Laue_measured_fraction_full 1.000
_diffrn_reflns_Laue_measured_fraction_max 0.982
_diffrn_reflns_limit_h_max 12
_diffrn_reflns_limit_h_min -12
_diffrn_reflns_limit_k_max 13
_diffrn_reflns_limit_k_min -13
_diffrn_reflns_limit_l_max 20
_diffrn_reflns_limit_l_min -21
_diffrn_reflns_number 31624
_diffrn_reflns_point_group_measured_fraction_full 1.000
_diffrn_reflns_point_group_measured_fraction_max 0.982
_diffrn_reflns_theta_full 67.684
_diffrn_reflns_theta_max 73.949
_diffrn_reflns_theta_min 4.213
_diffrn_source 'Enhance Ultra (Cu) X-ray Source'
_exptl_absorpt_coefficient_mu 1.209
_exptl_absorpt_correction_T_max 0.850
_exptl_absorpt_correction_T_min 0.759
_exptl_absorpt_correction_type analytical
_exptl_absorpt_process_details
; 
CrysAlisPro 1.171.38.46 (Rigaku Oxford Diffraction, 2015) 
Analytical numeric absorption correction using a multifaceted crystal 
model based on expressions derived by R.C. Clark & J.S. Reid. 
(Clark, R. C. & Reid, J. S. (1995). Acta Cryst. A51, 887-897) 
Empirical absorption correction using spherical harmonics, 
implemented in SCALE3 ABSPACK scaling algorithm. 
;
_exptl_crystal_colour Colourless
_exptl_crystal_density_diffrn 1.132
_exptl_crystal_description blocks
_exptl_crystal_F_000 688
_exptl_crystal_size_max 0.339
_exptl_crystal_size_mid 0.278
_exptl_crystal_size_min 0.194
_refine_diff_density_max 0.893
_refine_diff_density_min -0.653
_refine_diff_density_rms 0.060
_refine_ls_extinction_method none
_refine_ls_goodness_of_fit_ref 1.040
_refine_ls_hydrogen_treatment constr
_refine_ls_matrix_type full
_refine_ls_number_parameters 418
_refine_ls_number_reflns 7418
_refine_ls_number_restraints 0
_refine_ls_restrained_S_all 1.040
_refine_ls_R_factor_all 0.0899
_refine_ls_R_factor_gt 0.0650
_refine_ls_shift/su_max 0.001
_refine_ls_shift/su_mean 0.000
_refine_ls_structure_factor_coef Fsqd
_refine_ls_weighting_details 'w=1/[\s^2^(Fo^2^)+(0.0991P)^2^+1.4540P] where P=(Fo^2^+2Fc^2^)/3'
_refine_ls_weighting_scheme calc
_refine_ls_wR_factor_gt 0.1728
_refine_ls_wR_factor_ref 0.1973
_reflns_Friedel_coverage 0.000
_reflns_number_gt 5452
_reflns_number_total 7418
_reflns_threshold_expression 'I > 2\s(I)'
_cod_data_source_file d3cc04594c3.cif
_cod_data_source_block 2b
_cod_database_code 7132353
_shelx_shelxl_version_number 2018/3
_shelx_space_group_comment
; 
The symmetry employed for this shelxl refinement is uniquely defined 
by the following loop, which should always be used as a source of 
symmetry information in preference to the above space-group names. 
They are only intended as comments. 
;

loop_
_space_group_symop_operation_xyz
'x, y, z'
'-x, -y, -z'

loop_
_atom_site_label
_atom_site_type_symbol
_atom_site_fract_x
_atom_site_fract_y
_atom_site_fract_z
_atom_site_U_iso_or_equiv
_atom_site_adp_type
_atom_site_occupancy
_atom_site_site_symmetry_order
_atom_site_calc_flag
_atom_site_refinement_flags_posn
_atom_site_refinement_flags_adp
_atom_site_refinement_flags_occupancy
_atom_site_disorder_assembly
_atom_site_disorder_group
Al1 Al 0.20584(7) 0.67193(7) 0.27430(4) 0.0309(2) Uani 1 1 d . . . . .
N1 N 0.3121(2) 0.6242(2) 0.18393(12) 0.0301(5) Uani 1 1 d . . . . .
C1 C 0.4414(3) 0.6389(2) 0.19481(16) 0.0333(6) Uani 1 1 d . . . . .
C2 C 0.5033(3) 0.6659(3) 0.27059(17) 0.0373(6) Uani 1 1 d . . . . .
H2A H 0.594026 0.692446 0.272660 0.045 Uiso 1 1 calc R U . . .
C3 C 0.4479(3) 0.6584(3) 0.34442(17) 0.0363(6) Uani 1 1 d . . . . .
N3 N 0.3201(2) 0.6462(2) 0.35429(13) 0.0329(5) Uani 1 1 d . . . . .
C4 C 0.5262(3) 0.6229(3) 0.12181(18) 0.0437(7) Uani 1 1 d . . . . .
H4A H 0.512157 0.533924 0.089800 0.066 Uiso 1 1 calc R U . . .
H4B H 0.617371 0.645889 0.140026 0.066 Uiso 1 1 calc R U . . .
H4C H 0.503871 0.678376 0.088330 0.066 Uiso 1 1 calc R U . . .
C5 C 0.5399(3) 0.6618(3) 0.41353(19) 0.0505(8) Uani 1 1 d . . . . .
H5A H 0.547948 0.746107 0.451963 0.076 Uiso 1 1 calc R U . . .
H5B H 0.625102 0.644779 0.392324 0.076 Uiso 1 1 calc R U . . .
H5C H 0.506387 0.596777 0.441205 0.076 Uiso 1 1 calc R U . . .
C6 C 0.2562(2) 0.5763(3) 0.10160(15) 0.0323(5) Uani 1 1 d . . . . .
C7 C 0.2330(3) 0.4441(3) 0.06785(17) 0.0383(6) Uani 1 1 d . . . . .
C8 C 0.1782(3) 0.3994(3) -0.01030(17) 0.0434(7) Uani 1 1 d . . . . .
H8A H 0.162161 0.310105 -0.033780 0.052 Uiso 1 1 calc R U . . .
C9 C 0.1466(3) 0.4815(3) -0.05450(17) 0.0465(7) Uani 1 1 d . . . . .
H9A H 0.108639 0.449305 -0.107608 0.056 Uiso 1 1 calc R U . . .
C10 C 0.1707(3) 0.6111(3) -0.02053(18) 0.0453(7) Uani 1 1 d . . . . .
H10A H 0.149697 0.667636 -0.051179 0.054 Uiso 1 1 calc R U . . .
C11 C 0.2252(3) 0.6615(3) 0.05760(16) 0.0377(6) Uani 1 1 d . . . . .
C12 C 0.2669(4) 0.3474(3) 0.11220(18) 0.0482(8) Uani 1 1 d . . . . .
H12A H 0.303065 0.395117 0.167391 0.058 Uiso 1 1 calc R U . . .
C13 C 0.1472(4) 0.2585(4) 0.1226(3) 0.0722(12) Uani 1 1 d . . . . .
H13A H 0.081414 0.308817 0.150378 0.108 Uiso 1 1 calc R U . . .
H13B H 0.170610 0.201647 0.154849 0.108 Uiso 1 1 calc R U . . .
H13C H 0.112536 0.207605 0.069180 0.108 Uiso 1 1 calc R U . . .
C14 C 0.3699(4) 0.2687(3) 0.0684(2) 0.0572(9) Uani 1 1 d . . . . .
H14A H 0.335670 0.219245 0.014624 0.086 Uiso 1 1 calc R U . . .
H14B H 0.392285 0.210643 0.100053 0.086 Uiso 1 1 calc R U . . .
H14C H 0.447544 0.326021 0.062646 0.086 Uiso 1 1 calc R U . . .
C15 C 0.2484(3) 0.8053(3) 0.09087(18) 0.0430(7) Uani 1 1 d . . . . .
H15A H 0.288813 0.824043 0.146567 0.052 Uiso 1 1 calc R U . . .
C16 C 0.3414(4) 0.8692(3) 0.0395(2) 0.0580(9) Uani 1 1 d . . . . .
H16A H 0.424644 0.835613 0.037871 0.087 Uiso 1 1 calc R U . . .
H16B H 0.354776 0.961430 0.063471 0.087 Uiso 1 1 calc R U . . .
H16C H 0.304466 0.851405 -0.015719 0.087 Uiso 1 1 calc R U . . .
C17 C 0.1197(4) 0.8625(3) 0.0982(2) 0.0579(9) Uani 1 1 d . . . . .
H17A H 0.080506 0.849895 0.044023 0.087 Uiso 1 1 calc R U . . .
H17B H 0.136311 0.953874 0.124692 0.087 Uiso 1 1 calc R U . . .
H17C H 0.060494 0.820128 0.130628 0.087 Uiso 1 1 calc R U . . .
C18 C 0.2693(3) 0.6194(3) 0.42876(16) 0.0361(6) Uani 1 1 d . . . . .
C19 C 0.2555(3) 0.7202(3) 0.49734(17) 0.0431(7) Uani 1 1 d . . . . .
C20 C 0.2067(3) 0.6881(4) 0.56667(19) 0.0554(8) Uani 1 1 d . . . . .
H20A H 0.198025 0.754164 0.614023 0.066 Uiso 1 1 calc R U . . .
C21 C 0.1708(4) 0.5632(4) 0.5683(2) 0.0591(9) Uani 1 1 d . . . . .
H21A H 0.137635 0.543831 0.616180 0.071 Uiso 1 1 calc R U . . .
C22 C 0.1834(4) 0.4667(3) 0.5001(2) 0.0542(8) Uani 1 1 d . . . . .
H22A H 0.158260 0.380761 0.501436 0.065 Uiso 1 1 calc R U . . .
C23 C 0.2322(3) 0.4925(3) 0.42918(17) 0.0426(7) Uani 1 1 d . . . . .
C24 C 0.2891(4) 0.8597(3) 0.50033(19) 0.0532(8) Uani 1 1 d . . . . .
H24A H 0.323869 0.865749 0.446635 0.064 Uiso 1 1 calc R U . . .
C25 C 0.3951(5) 0.9255(4) 0.5661(2) 0.0752(12) Uani 1 1 d . . . . .
H25A H 0.362697 0.922210 0.619571 0.113 Uiso 1 1 calc R U . . .
H25B H 0.417703 1.014530 0.564731 0.113 Uiso 1 1 calc R U . . .
H25C H 0.472109 0.881395 0.555879 0.113 Uiso 1 1 calc R U . . .
C26 C 0.1696(5) 0.9284(4) 0.5139(2) 0.0763(12) Uani 1 1 d . . . . .
H26A H 0.100028 0.880669 0.475262 0.114 Uiso 1 1 calc R U . . .
H26B H 0.190640 1.014158 0.505904 0.114 Uiso 1 1 calc R U . . .
H26C H 0.141018 0.934787 0.569372 0.114 Uiso 1 1 calc R U . . .
C27 C 0.2448(4) 0.3817(3) 0.35672(19) 0.0527(8) Uani 1 1 d . . . . .
H27A H 0.255339 0.416274 0.307873 0.063 Uiso 1 1 calc R U . . .
C28 C 0.1266(4) 0.2814(4) 0.3408(3) 0.0693(10) Uani 1 1 d . . . . .
H28A H 0.118508 0.240043 0.385519 0.104 Uiso 1 1 calc R U . . .
H28B H 0.136128 0.217512 0.289934 0.104 Uiso 1 1 calc R U . . .
H28C H 0.048930 0.321842 0.336647 0.104 Uiso 1 1 calc R U . . .
C29 C 0.3654(4) 0.3198(4) 0.3663(3) 0.0803(13) Uani 1 1 d . . . . .
H29A H 0.441553 0.384849 0.376715 0.120 Uiso 1 1 calc R U . . .
H29B H 0.376540 0.254467 0.316403 0.120 Uiso 1 1 calc R U . . .
H29C H 0.355457 0.280426 0.411842 0.120 Uiso 1 1 calc R U . . .
S30 S 0.01694(8) 0.55051(8) 0.26081(5) 0.0491(2) Uani 1 1 d . . . . .
C31 C -0.0882(4) 0.6599(3) 0.2866(2) 0.0574(9) Uani 1 1 d . . . . .
H31A H -0.175453 0.623199 0.288276 0.069 Uiso 1 1 calc R U . . .
C32 C -0.0730(4) 0.7870(4) 0.3049(3) 0.0694(10) Uani 1 1 d . . . . .
H32A H -0.149994 0.825697 0.316314 0.083 Uiso 1 1 calc R U . . .
C33 C 0.0431(4) 0.8718(4) 0.3096(2) 0.0648(10) Uani 1 1 d . . . . .
H33A H 0.033027 0.959664 0.322304 0.078 Uiso 1 1 calc R U . . .
C34 C 0.1625(3) 0.8460(3) 0.29893(18) 0.0448(7) Uani 1 1 d . . . . .
C35 C 0.2689(4) 0.9600(3) 0.3088(2) 0.0646(10) Uani 1 1 d . . . . .
H35A H 0.353136 0.933394 0.317395 0.097 Uiso 1 1 calc R U . . .
H35B H 0.251201 1.028275 0.355514 0.097 Uiso 1 1 calc R U . . .
H35C H 0.270208 0.990964 0.259665 0.097 Uiso 1 1 calc R U . . .
C40 C 0.6491(4) 0.3443(4) 0.2220(3) 0.0666(10) Uani 1 1 d . . . . .
H40A H 0.555508 0.340458 0.212782 0.100 Uiso 1 1 calc R U . . .
H40B H 0.695568 0.386418 0.184083 0.100 Uiso 1 1 calc R U . . .
H40C H 0.673473 0.392764 0.277776 0.100 Uiso 1 1 calc R U . . .
C41 C 0.6842(3) 0.2100(3) 0.20844(18) 0.0486(7) Uani 1 1 d . . . . .
C42 C 0.5905(3) 0.1082(3) 0.2046(2) 0.0540(8) Uani 1 1 d . . . . .
H42A H 0.502047 0.121522 0.209522 0.065 Uiso 1 1 calc R U . . .
C43 C 0.6238(4) -0.0143(4) 0.1937(2) 0.0654(10) Uani 1 1 d . . . . .
H43A H 0.558276 -0.083708 0.192172 0.079 Uiso 1 1 calc R U . . .
C44 C 0.7508(4) -0.0348(4) 0.1852(3) 0.0742(11) Uani 1 1 d . . . . .
H44A H 0.774437 -0.118183 0.176844 0.089 Uiso 1 1 calc R U . . .
C45 C 0.8441(4) 0.0691(5) 0.1890(3) 0.0824(13) Uani 1 1 d . . . . .
H45A H 0.932691 0.056656 0.183243 0.099 Uiso 1 1 calc R U . . .
C46 C 0.8104(4) 0.1894(4) 0.2009(2) 0.0646(10) Uani 1 1 d . . . . .
H46A H 0.875979 0.259338 0.204014 0.078 Uiso 1 1 calc R U . . .

loop_
_atom_site_aniso_label
_atom_site_aniso_U_11
_atom_site_aniso_U_22
_atom_site_aniso_U_33
_atom_site_aniso_U_23
_atom_site_aniso_U_13
_atom_site_aniso_U_12
Al1 0.0316(4) 0.0330(4) 0.0294(4) 0.0089(3) 0.0055(3) 0.0075(3)
N1 0.0322(11) 0.0301(11) 0.0290(10) 0.0085(8) 0.0056(8) 0.0056(9)
C1 0.0320(13) 0.0310(13) 0.0383(14) 0.0111(11) 0.0098(11) 0.0044(11)
C2 0.0288(13) 0.0394(15) 0.0423(15) 0.0092(12) 0.0026(11) 0.0019(11)
C3 0.0346(14) 0.0357(14) 0.0375(14) 0.0075(11) -0.0033(11) 0.0045(11)
N3 0.0334(11) 0.0341(11) 0.0314(11) 0.0085(9) 0.0031(9) 0.0050(9)
C4 0.0388(15) 0.0505(17) 0.0426(16) 0.0130(13) 0.0140(12) 0.0068(13)
C5 0.0408(16) 0.065(2) 0.0445(17) 0.0123(15) -0.0041(13) 0.0063(15)
C6 0.0306(13) 0.0369(14) 0.0305(12) 0.0101(11) 0.0080(10) 0.0058(11)
C7 0.0425(15) 0.0375(15) 0.0354(14) 0.0100(11) 0.0105(11) 0.0051(12)
C8 0.0458(16) 0.0425(16) 0.0366(15) 0.0019(12) 0.0080(12) 0.0028(13)
C9 0.0451(17) 0.060(2) 0.0306(14) 0.0038(13) -0.0007(12) 0.0084(14)
C10 0.0453(17) 0.0589(19) 0.0366(15) 0.0168(14) 0.0035(12) 0.0155(14)
C11 0.0368(14) 0.0433(15) 0.0359(14) 0.0127(12) 0.0075(11) 0.0111(12)
C12 0.074(2) 0.0329(15) 0.0361(15) 0.0078(12) 0.0080(14) 0.0040(14)
C13 0.089(3) 0.049(2) 0.084(3) 0.0259(19) 0.040(2) 0.0087(19)
C14 0.064(2) 0.0497(19) 0.062(2) 0.0193(16) -0.0006(17) 0.0137(16)
C15 0.0521(17) 0.0397(15) 0.0412(15) 0.0138(12) 0.0022(13) 0.0142(13)
C16 0.065(2) 0.0498(19) 0.063(2) 0.0236(16) 0.0046(17) 0.0044(16)
C17 0.064(2) 0.053(2) 0.061(2) 0.0127(16) 0.0040(17) 0.0265(17)
C18 0.0363(14) 0.0441(15) 0.0297(13) 0.0123(11) -0.0011(11) 0.0066(12)
C19 0.0444(16) 0.0522(18) 0.0328(14) 0.0097(12) 0.0017(12) 0.0089(14)
C20 0.063(2) 0.069(2) 0.0348(16) 0.0120(15) 0.0105(14) 0.0140(18)
C21 0.065(2) 0.078(3) 0.0409(17) 0.0282(17) 0.0103(15) 0.0083(19)
C22 0.066(2) 0.057(2) 0.0454(17) 0.0268(15) 0.0032(15) 0.0026(16)
C23 0.0505(17) 0.0448(16) 0.0342(14) 0.0137(12) -0.0021(12) 0.0048(13)
C24 0.074(2) 0.0479(18) 0.0340(15) 0.0039(13) 0.0095(15) 0.0101(16)
C25 0.095(3) 0.066(3) 0.052(2) 0.0001(18) -0.002(2) -0.008(2)
C26 0.106(3) 0.068(3) 0.057(2) 0.0096(19) 0.018(2) 0.037(2)
C27 0.082(2) 0.0398(16) 0.0409(16) 0.0177(13) 0.0038(15) 0.0089(16)
C28 0.074(3) 0.050(2) 0.080(3) 0.0088(19) -0.015(2) 0.0086(19)
C29 0.067(3) 0.061(2) 0.097(3) -0.007(2) 0.021(2) 0.004(2)
S30 0.0434(4) 0.0522(5) 0.0544(5) 0.0188(4) 0.0060(3) 0.0057(3)
C31 0.066(2) 0.058(2) 0.0500(19) 0.0168(16) 0.0054(16) 0.0085(17)
C32 0.069(3) 0.063(2) 0.078(3) 0.015(2) 0.013(2) 0.020(2)
C33 0.063(2) 0.071(2) 0.065(2) 0.0177(19) 0.0112(18) 0.026(2)
C34 0.0573(19) 0.0399(16) 0.0393(15) 0.0089(12) 0.0084(13) 0.0167(14)
C35 0.091(3) 0.0362(17) 0.064(2) 0.0103(16) 0.003(2) 0.0034(18)
C40 0.067(2) 0.058(2) 0.073(3) 0.0184(19) -0.005(2) -0.0008(18)
C41 0.0545(19) 0.0529(19) 0.0363(15) 0.0109(13) -0.0021(13) 0.0003(15)
C42 0.0469(18) 0.056(2) 0.058(2) 0.0139(16) 0.0037(15) 0.0032(15)
C43 0.066(2) 0.054(2) 0.073(2) 0.0158(18) -0.0004(19) -0.0041(18)
C44 0.078(3) 0.062(2) 0.081(3) 0.008(2) -0.001(2) 0.023(2)
C45 0.050(2) 0.095(3) 0.097(3) 0.012(3) 0.005(2) 0.017(2)
C46 0.051(2) 0.069(2) 0.069(2) 0.0128(19) 0.0015(17) -0.0019(18)

loop_
_atom_type_symbol
_atom_type_description
_atom_type_scat_dispersion_real
_atom_type_scat_dispersion_imag
_atom_type_scat_source
C C 0.0181 0.0091 'International Tables Vol C Tables 4.2.6.8 and 6.1.1.4'
H H 0.0000 0.0000 'International Tables Vol C Tables 4.2.6.8 and 6.1.1.4'
Al Al 0.2130 0.2455 'International Tables Vol C Tables 4.2.6.8 and 6.1.1.4'
N N 0.0311 0.0180 'International Tables Vol C Tables 4.2.6.8 and 6.1.1.4'
S S 0.3331 0.5567 'International Tables Vol C Tables 4.2.6.8 and 6.1.1.4'

loop_
_geom_angle_atom_site_label_1
_geom_angle_atom_site_label_2
_geom_angle_atom_site_label_3
_geom_angle
_geom_angle_site_symmetry_1
_geom_angle_site_symmetry_3
_geom_angle_publ_flag
N1 Al1 N3 97.19(10) . . ?
N1 Al1 C34 116.11(11) . . ?
N3 Al1 C34 112.59(12) . . ?
N1 Al1 S30 112.80(8) . . ?
N3 Al1 S30 113.84(8) . . ?
C34 Al1 S30 104.67(11) . . ?
C1 N1 C6 118.7(2) . . ?
C1 N1 Al1 119.97(18) . . ?
C6 N1 Al1 121.25(16) . . ?
N1 C1 C2 123.3(2) . . ?
N1 C1 C4 119.5(2) . . ?
C2 C1 C4 117.2(2) . . ?
C1 C2 C3 127.7(2) . . ?
N3 C3 C2 122.9(2) . . ?
N3 C3 C5 120.3(2) . . ?
C2 C3 C5 116.8(2) . . ?
C3 N3 C18 119.4(2) . . ?
C3 N3 Al1 120.21(18) . . ?
C18 N3 Al1 120.30(17) . . ?
C11 C6 C7 120.8(3) . . ?
C11 C6 N1 120.3(2) . . ?
C7 C6 N1 118.9(2) . . ?
C8 C7 C6 118.5(3) . . ?
C8 C7 C12 118.5(3) . . ?
C6 C7 C12 123.1(3) . . ?
C9 C8 C7 121.6(3) . . ?
C10 C9 C8 119.1(3) . . ?
C9 C10 C11 121.9(3) . . ?
C10 C11 C6 118.1(3) . . ?
C10 C11 C15 118.7(3) . . ?
C6 C11 C15 123.2(3) . . ?
C13 C12 C7 111.2(3) . . ?
C13 C12 C14 109.5(3) . . ?
C7 C12 C14 111.8(2) . . ?
C11 C15 C16 112.1(3) . . ?
C11 C15 C17 111.0(3) . . ?
C16 C15 C17 110.2(3) . . ?
C23 C18 C19 121.5(3) . . ?
C23 C18 N3 118.2(2) . . ?
C19 C18 N3 120.3(3) . . ?
C20 C19 C18 117.4(3) . . ?
C20 C19 C24 118.2(3) . . ?
C18 C19 C24 124.4(3) . . ?
C21 C20 C19 121.8(3) . . ?
C22 C21 C20 119.6(3) . . ?
C21 C22 C23 121.3(3) . . ?
C22 C23 C18 118.4(3) . . ?
C22 C23 C27 118.6(3) . . ?
C18 C23 C27 123.1(3) . . ?
C19 C24 C26 111.2(3) . . ?
C19 C24 C25 111.5(3) . . ?
C26 C24 C25 110.4(3) . . ?
C23 C27 C28 113.2(3) . . ?
C23 C27 C29 110.9(3) . . ?
C28 C27 C29 109.6(3) . . ?
C31 S30 Al1 102.17(14) . . ?
C32 C31 S30 133.0(3) . . ?
C31 C32 C33 128.4(4) . . ?
C34 C33 C32 129.1(4) . . ?
C33 C34 C35 116.8(3) . . ?
C33 C34 Al1 122.3(3) . . ?
C35 C34 Al1 120.9(2) . . ?
C46 C41 C42 119.0(3) . . ?
C46 C41 C40 120.0(3) . . ?
C42 C41 C40 121.0(3) . . ?
C41 C42 C43 120.7(3) . . ?
C44 C43 C42 120.1(4) . . ?
C43 C44 C45 118.4(4) . . ?
C46 C45 C44 121.0(4) . . ?
C41 C46 C45 120.9(4) . . ?

loop_
_geom_bond_atom_site_label_1
_geom_bond_atom_site_label_2
_geom_bond_distance
_geom_bond_site_symmetry_2
_geom_bond_publ_flag
Al1 N1 1.901(2) . ?
Al1 N3 1.905(2) . ?
Al1 C34 1.954(3) . ?
Al1 S30 2.2072(11) . ?
N1 C1 1.342(3) . ?
N1 C6 1.460(3) . ?
C1 C2 1.389(4) . ?
C1 C4 1.514(3) . ?
C2 C3 1.403(4) . ?
C3 N3 1.335(3) . ?
C3 C5 1.508(4) . ?
N3 C18 1.460(3) . ?
C6 C11 1.403(4) . ?
C6 C7 1.404(4) . ?
C7 C8 1.392(4) . ?
C7 C12 1.522(4) . ?
C8 C9 1.380(4) . ?
C9 C10 1.379(5) . ?
C10 C11 1.396(4) . ?
C11 C15 1.519(4) . ?
C12 C13 1.522(5) . ?
C12 C14 1.534(5) . ?
C15 C16 1.529(5) . ?
C15 C17 1.540(4) . ?
C18 C23 1.396(4) . ?
C18 C19 1.411(4) . ?
C19 C20 1.396(4) . ?
C19 C24 1.510(5) . ?
C20 C21 1.378(5) . ?
C21 C22 1.377(5) . ?
C22 C23 1.393(4) . ?
C23 C27 1.515(4) . ?
C24 C26 1.521(5) . ?
C24 C25 1.543(5) . ?
C27 C28 1.516(5) . ?
C27 C29 1.526(6) . ?
S30 C31 1.699(4) . ?
C31 C32 1.334(5) . ?
C32 C33 1.417(6) . ?
C33 C34 1.311(5) . ?
C34 C35 1.535(5) . ?
C40 C41 1.520(5) . ?
C41 C46 1.361(5) . ?
C41 C42 1.374(5) . ?
C42 C43 1.394(5) . ?
C43 C44 1.371(6) . ?
C44 C45 1.388(6) . ?
C45 C46 1.370(6) . ?
